data_4082265
loop_
_publ_author_name
'Bustelo, Emilio'
'Jim\'enez-Tenorio, Manuel'
'Puerta, M. Carmen'
'Valerga, Pedro'

_publ_section_title
;
 \g-Substituted Vinylidene, Chroman-2-ylidene, and
 Hexahydrochromen-2-ylidene from Ruthenium Allenylidene/Alkenylcarbyne
 Complexes
;
_journal_issue 17
_journal_name_full Organometallics
_journal_page_first 4300
_journal_paper_doi 10.1021/om700431n
_journal_volume 26
_journal_year 2007
_chemical_formula_moiety 'C39 H57 F O2 P2 Ru, B F4'
_chemical_formula_sum 'C39 H57 B F5 O2 P2 Ru'
_chemical_formula_weight 826.67
_chemical_name_common
;
[(\h^5^-C~5~Me~5~)Ru{=C(-OC~6~H~3~OH-CH(C~6~H~4~F)CH~2~-)}(dippe)][BF~4~]
;
_chemical_name_systematic
;       
1,2-bis(diisopropylphosphine)ethane-7-hydroxy-4-p-fluorphenyl-chroman-2-
ylidene-\h^5^-pentamethylcyclopentadienyl-ruthenium (II) tetrafluorborate
;
_space_group_IT_number 2
_symmetry_cell_setting triclinic
_symmetry_Int_Tables_number 2
_symmetry_space_group_name_Hall '-P 1'
_symmetry_space_group_name_H-M 'P -1'
_atom_sites_solution_hydrogens geom
_atom_sites_solution_primary direct
_atom_sites_solution_secondary difmap
_audit_creation_method SHELXL-97
_cell_angle_alpha 93.24(3)
_cell_angle_beta 92.81(3)
_cell_angle_gamma 105.96(3)
_cell_formula_units_Z 2
_cell_length_a 10.680(2)
_cell_length_b 10.981(2)
_cell_length_c 17.341(4)
_cell_measurement_reflns_used 7246
_cell_measurement_temperature 100(2)
_cell_measurement_theta_max 25.041
_cell_measurement_theta_min 2.356
_cell_volume 1947.8(7)
_computing_cell_refinement 'SAINT (Bruker, 2001)'
_computing_data_collection 'SMART (Bruker, 2001)'
_computing_data_reduction 'SAINT (Bruker, 2001)'
_computing_molecular_graphics 'ORTEP-3 vers. 1.08 (Faruggia, 2005)'
_computing_publication_material 'SHELXTL (Sheldrick, 2001)'
_computing_structure_refinement 'SHELXTL (Sheldrick, 2001)'
_computing_structure_solution 'SHELXTL (Sheldrick, 2001)'
_diffrn_ambient_temperature 100(2)
_diffrn_measured_fraction_theta_full 0.982
_diffrn_measured_fraction_theta_max 0.982
_diffrn_measurement_device_type 'Bruker SMART APEX CCD area detector'
_diffrn_measurement_method '1700 omega scan frames, 0.3 deg, 10 sec'
_diffrn_radiation_monochromator graphite
_diffrn_radiation_probe x-ray
_diffrn_radiation_type MoK\a
_diffrn_radiation_wavelength 0.71073
_diffrn_reflns_av_R_equivalents 0.0274
_diffrn_reflns_av_sigmaI/netI 0.0439
_diffrn_reflns_limit_h_max 12
_diffrn_reflns_limit_h_min -12
_diffrn_reflns_limit_k_max 13
_diffrn_reflns_limit_k_min -12
_diffrn_reflns_limit_l_max 20
_diffrn_reflns_limit_l_min -20
_diffrn_reflns_number 13188
_diffrn_reflns_theta_full 25.05
_diffrn_reflns_theta_max 25.05
_diffrn_reflns_theta_min 1.18
_diffrn_source 'sealed X-ray tube'
_diffrn_source_type 'Bruker SMART APEX'
_diffrn_standards_decay_% -0.0113
_diffrn_standards_number 0
_exptl_absorpt_coefficient_mu 0.541
_exptl_absorpt_correction_T_max 1.000
_exptl_absorpt_correction_T_min 0.808
_exptl_absorpt_correction_type multi-scan
_exptl_absorpt_process_details '(SADABS; Sheldrick, 2004)'
_exptl_crystal_colour orange
_exptl_crystal_density_diffrn 1.409
_exptl_crystal_density_method 'not measured'
_exptl_crystal_description block
_exptl_crystal_F_000 862
_exptl_crystal_size_max 0.39
_exptl_crystal_size_mid 0.30
_exptl_crystal_size_min 0.22
_refine_diff_density_max 1.302
_refine_diff_density_min -0.939
_refine_diff_density_rms 0.094
_refine_ls_extinction_method none
_refine_ls_goodness_of_fit_ref 1.064
_refine_ls_hydrogen_treatment mixed
_refine_ls_matrix_type full
_refine_ls_number_parameters 547
_refine_ls_number_reflns 6771
_refine_ls_number_restraints 18
_refine_ls_restrained_S_all 1.065
_refine_ls_R_factor_all 0.0782
_refine_ls_R_factor_gt 0.0737
_refine_ls_shift/su_max 0.005
_refine_ls_shift/su_mean 0.000
_refine_ls_structure_factor_coef Fsqd
_refine_ls_weighting_details 'calc w=1/[\s^2^(Fo^2^)+(0.0264P)^2^+14.0034P] where P=(Fo^2^+2Fc^2^)/3'
_refine_ls_weighting_scheme calc
_refine_ls_wR_factor_gt 0.1483
_refine_ls_wR_factor_ref 0.1510
_reflns_number_gt 6408
_reflns_number_total 6771
_reflns_threshold_expression >2sigma(I)
_cod_data_source_file om700431nsup1.cif
_cod_data_source_block pv0619
_cod_original_cell_volume 1947.9(7)
_cod_database_code 4082265

loop_
_symmetry_equiv_pos_as_xyz
'x, y, z'
'-x, -y, -z'

loop_
_atom_site_label
_atom_site_type_symbol
_atom_site_fract_x
_atom_site_fract_y
_atom_site_fract_z
_atom_site_U_iso_or_equiv
_atom_site_adp_type
_atom_site_occupancy
_atom_site_symmetry_multiplicity
_atom_site_calc_flag
_atom_site_refinement_flags
_atom_site_disorder_assembly
_atom_site_disorder_group
Ru1 Ru 0.76228(4) 0.80410(4) 0.74245(3) 0.02887(15) Uani 1 1 d . . .
P1 P 0.54353(14) 0.73261(14) 0.69922(9) 0.0308(3) Uani 1 1 d . B .
P2 P 0.78151(19) 0.65387(16) 0.64723(11) 0.0437(4) Uani 1 1 d . B .
F5A F 0.985(3) 0.7286(17) 1.2571(15) 0.047(7) Uani 0.58(17) 1 d P A 1
F5B F 1.035(16) 0.716(6) 1.237(6) 0.10(3) Uani 0.42(17) 1 d P A 2
O1 O 0.6587(4) 0.5557(4) 0.8011(2) 0.0314(9) Uani 1 1 d . . .
O2 O 0.4408(5) 0.1372(4) 0.8637(3) 0.0462(11) Uani 1 1 d . . .
H2 H 0.4219 0.1284 0.8157 0.069 Uiso 1 1 calc R . .
C1A C 0.9219(9) 0.9447(7) 0.8263(5) 0.039(2) Uani 0.742(6) 1 d P B 1
C2A C 0.9623(7) 0.9437(8) 0.7518(7) 0.031(2) Uani 0.742(6) 1 d P B 1
C3A C 0.8799(9) 0.9932(7) 0.7028(5) 0.037(2) Uani 0.742(6) 1 d PU B 1
C4A C 0.7817(8) 1.0148(10) 0.7512(8) 0.030(4) Uani 0.742(6) 1 d P B 1
C5A C 0.8130(10) 0.9841(7) 0.8275(5) 0.035(2) Uani 0.742(6) 1 d P B 1
C6A C 1.0097(9) 0.9257(9) 0.8950(6) 0.052(3) Uani 0.742(6) 1 d P B 1
H6A H 0.9663 0.9307 0.9431 0.078 Uiso 0.742(6) 1 calc PR B 1
H6B H 1.0930 0.9920 0.8980 0.078 Uiso 0.742(6) 1 calc PR B 1
H6C H 1.0256 0.8422 0.8878 0.078 Uiso 0.742(6) 1 calc PR B 1
C7A C 1.0965(9) 0.9328(8) 0.7320(6) 0.045(2) Uani 0.742(6) 1 d P B 1
H7A H 1.1637 0.9914 0.7672 0.068 Uiso 0.742(6) 1 calc PR B 1
H7B H 1.1115 0.9544 0.6785 0.068 Uiso 0.742(6) 1 calc PR B 1
H7C H 1.1006 0.8457 0.7375 0.068 Uiso 0.742(6) 1 calc PR B 1
C8A C 0.9096(9) 1.0481(8) 0.6257(5) 0.042(2) Uani 0.742(6) 1 d P B 1
H8A H 0.8355 1.0760 0.6056 0.062 Uiso 0.742(6) 1 calc PR B 1
H8B H 0.9248 0.9831 0.5892 0.062 Uiso 0.742(6) 1 calc PR B 1
H8C H 0.9877 1.1207 0.6324 0.062 Uiso 0.742(6) 1 calc PR B 1
C9A C 0.6916(9) 1.0972(8) 0.7343(5) 0.040(2) Uani 0.742(6) 1 d P B 1
H9A H 0.6124 1.0687 0.7623 0.061 Uiso 0.742(6) 1 calc PR B 1
H9B H 0.6680 1.0902 0.6786 0.061 Uiso 0.742(6) 1 calc PR B 1
H9C H 0.7363 1.1859 0.7512 0.061 Uiso 0.742(6) 1 calc PR B 1
C10A C 0.7476(10) 1.0209(8) 0.8993(5) 0.043(2) Uani 0.742(6) 1 d P B 1
H10A H 0.7455 0.9587 0.9380 0.065 Uiso 0.742(6) 1 calc PR B 1
H10B H 0.6583 1.0219 0.8841 0.065 Uiso 0.742(6) 1 calc PR B 1
H10C H 0.7977 1.1054 0.9214 0.065 Uiso 0.742(6) 1 calc PR B 1
C1B C 0.9675(9) 0.9681(10) 0.7726(6) 0.036(12) Uiso 0.258(6) 1 d PG B 2
C2B C 0.9435(10) 0.9896(10) 0.6939(6) 0.041(7) Uiso 0.258(6) 1 d PG B 2
C3B C 0.8267(10) 1.0273(10) 0.6877(5) 0.041(7) Uiso 0.258(6) 1 d PG B 2
C4B C 0.7784(9) 1.0291(10) 0.7625(6) 0.031(15) Uiso 0.258(6) 1 d PG B 2
C5B C 0.8654(10) 0.9925(10) 0.8149(5) 0.041(9) Uiso 0.258(6) 1 d PG B 2
C6B C 1.0814(12) 0.9266(15) 0.8054(8) 0.033(5) Uiso 0.258(6) 1 d PG B 2
H6D H 1.1632 0.9882 0.7947 0.050 Uiso 0.258(6) 1 calc PR B 2
H6E H 1.0786 0.8429 0.7813 0.050 Uiso 0.258(6) 1 calc PR B 2
H6F H 1.0764 0.9218 0.8615 0.050 Uiso 0.258(6) 1 calc PR B 2
C7B C 1.0275(13) 0.9749(16) 0.6285(7) 0.049(7) Uiso 0.258(6) 1 d PG B 2
H7D H 0.9719 0.9424 0.5810 0.073 Uiso 0.258(6) 1 calc PR B 2
H7E H 1.0774 0.9153 0.6414 0.073 Uiso 0.258(6) 1 calc PR B 2
H7F H 1.0879 1.0576 0.6205 0.073 Uiso 0.258(6) 1 calc PR B 2
C8B C 0.7647(14) 1.0597(15) 0.6144(6) 0.031(5) Uiso 0.258(6) 1 d PG B 2
H8D H 0.7605 0.9939 0.5730 0.047 Uiso 0.258(6) 1 calc PR B 2
H8E H 0.8170 1.1419 0.5991 0.047 Uiso 0.258(6) 1 calc PR B 2
H8F H 0.6762 1.0645 0.6235 0.047 Uiso 0.258(6) 1 calc PR B 2
C9B C 0.6561(11) 1.0638(15) 0.7826(8) 0.030(5) Uiso 0.258(6) 1 d PG B 2
H9D H 0.5869 1.0281 0.7417 0.045 Uiso 0.258(6) 1 calc PR B 2
H9E H 0.6739 1.1565 0.7874 0.045 Uiso 0.258(6) 1 calc PR B 2
H9F H 0.6279 1.0295 0.8319 0.045 Uiso 0.258(6) 1 calc PR B 2
C10B C 0.8518(14) 0.9815(15) 0.9007(5) 0.030(5) Uiso 0.258(6) 1 d PG B 2
H10D H 0.9170 0.9425 0.9218 0.045 Uiso 0.258(6) 1 calc PR B 2
H10E H 0.7641 0.9288 0.9093 0.045 Uiso 0.258(6) 1 calc PR B 2
H10F H 0.8655 1.0663 0.9265 0.045 Uiso 0.258(6) 1 calc PR B 2
C11 C 0.7289(7) 0.6788(6) 0.8167(4) 0.0456(17) Uani 1 1 d D B .
C12A C 0.7409(9) 0.7043(8) 0.9074(4) 0.027(2) Uani 0.669(15) 1 d PD B 1
H12A H 0.7940 0.7925 0.9219 0.032 Uiso 0.669(15) 1 calc PR B 1
H12B H 0.6532 0.6935 0.9268 0.032 Uiso 0.669(15) 1 calc PR B 1
C13A C 0.8059(10) 0.6105(9) 0.9441(5) 0.027(2) Uani 0.669(15) 1 d PD B 1
H13A H 0.8830 0.6064 0.9146 0.032 Uiso 0.669(15) 1 calc PR B 1
C12B C 0.8400(14) 0.6873(17) 0.8763(8) 0.034(5) Uiso 0.331(15) 1 d PD B 2
H12C H 0.9003 0.7740 0.8842 0.041 Uiso 0.331(15) 1 calc PR B 2
H12D H 0.8895 0.6255 0.8636 0.041 Uiso 0.331(15) 1 calc PR B 2
C13B C 0.7570(18) 0.651(2) 0.9452(10) 0.024(5) Uani 0.331(15) 1 d PD B 2
H13B H 0.6872 0.6954 0.9512 0.029 Uiso 0.331(15) 1 calc PR B 2
C14 C 0.7017(7) 0.4879(7) 0.9283(4) 0.0500(18) Uani 1 1 d . . .
C15 C 0.6719(8) 0.3925(8) 0.9787(4) 0.069(3) Uani 1 1 d . B .
H15 H 0.7121 0.4073 1.0297 0.083 Uiso 1 1 calc R . .
C16 C 0.5847(7) 0.2764(7) 0.9562(4) 0.0531(19) Uani 1 1 d . . .
H16 H 0.5658 0.2117 0.9915 0.064 Uiso 1 1 calc R B .
C17 C 0.5251(6) 0.2541(6) 0.8825(4) 0.0368(14) Uani 1 1 d . B .
C18 C 0.5519(6) 0.3492(5) 0.8313(3) 0.0318(13) Uani 1 1 d . . .
H18 H 0.5119 0.3343 0.7802 0.038 Uiso 1 1 calc R B .
C19 C 0.6369(5) 0.4650(5) 0.8554(3) 0.0300(12) Uani 1 1 d . B .
C20 C 0.8513(6) 0.6528(6) 1.0265(4) 0.0418(16) Uani 1 1 d . . .
C21 C 0.7814(8) 0.6881(8) 1.0845(4) 0.057(2) Uani 1 1 d . B .
H21 H 0.6957 0.6941 1.0723 0.068 Uiso 1 1 calc R . .
C22 C 0.8332(9) 0.7143(7) 1.1588(4) 0.057(2) Uani 1 1 d . . .
H22 H 0.7850 0.7404 1.1980 0.068 Uiso 1 1 calc R B .
C23 C 0.9515(8) 0.7029(6) 1.1760(4) 0.0496(19) Uani 1 1 d . A .
C24 C 1.0262(8) 0.6725(7) 1.1229(6) 0.063(2) Uani 1 1 d . . .
H24 H 1.1121 0.6689 1.1371 0.075 Uiso 1 1 calc R B .
C25 C 0.9755(7) 0.6459(6) 1.0460(5) 0.0514(19) Uani 1 1 d . B .
H25 H 1.0266 0.6232 1.0074 0.062 Uiso 1 1 calc R . .
C26 C 0.4764(6) 0.8331(6) 0.6369(4) 0.0415(15) Uani 1 1 d . . .
H26 H 0.4883 0.9155 0.6679 0.050 Uiso 1 1 calc R B 1
C27 C 0.3312(7) 0.7846(8) 0.6117(5) 0.067(2) Uani 1 1 d . B .
H27A H 0.3078 0.8422 0.5761 0.100 Uiso 1 1 calc R . .
H27B H 0.2799 0.7810 0.6573 0.100 Uiso 1 1 calc R . .
H27C H 0.3127 0.6994 0.5856 0.100 Uiso 1 1 calc R . .
C28 C 0.5535(10) 0.8638(12) 0.5670(5) 0.097(4) Uani 1 1 d . B 1
H28A H 0.5298 0.7902 0.5292 0.145 Uiso 1 1 calc R B 1
H28B H 0.6469 0.8849 0.5824 0.145 Uiso 1 1 calc R B 1
H28C H 0.5340 0.9365 0.5438 0.145 Uiso 1 1 calc R B 1
C29 C 0.4279(8) 0.6938(8) 0.7777(5) 0.071(3) Uani 1 1 d . B 1
H29 H 0.4825 0.6663 0.8180 0.085 Uiso 1 1 calc R B 1
C30 C 0.4069(8) 0.8066(7) 0.8177(5) 0.059(2) Uani 1 1 d . B 1
H30A H 0.3688 0.8528 0.7807 0.088 Uiso 1 1 calc R B 1
H30B H 0.4905 0.8616 0.8404 0.088 Uiso 1 1 calc R B 1
H30C H 0.3473 0.7809 0.8587 0.088 Uiso 1 1 calc R B 1
C31 C 0.3146(10) 0.5843(11) 0.7673(7) 0.104(4) Uani 1 1 d . B 1
H31A H 0.2705 0.5729 0.8157 0.155 Uiso 1 1 calc R B 1
H31B H 0.3422 0.5084 0.7531 0.155 Uiso 1 1 calc R B 1
H31C H 0.2545 0.5973 0.7261 0.155 Uiso 1 1 calc R B 1
C32A C 0.5250(16) 0.5885(17) 0.6308(10) 0.031(4) Uani 0.557(15) 1 d PDU B 1
H32A H 0.4445 0.5230 0.6413 0.037 Uiso 0.557(15) 1 calc PR B 1
H32B H 0.5143 0.6121 0.5772 0.037 Uiso 0.557(15) 1 calc PR B 1
C33A C 0.6399(13) 0.5311(10) 0.6368(7) 0.032(3) Uani 0.557(15) 1 d PD B 1
H33A H 0.6397 0.4761 0.5896 0.038 Uiso 0.557(15) 1 calc PR B 1
H33B H 0.6332 0.4790 0.6820 0.038 Uiso 0.557(15) 1 calc PR B 1
C32B C 0.494(2) 0.574(2) 0.6517(13) 0.037(6) Uani 0.443(15) 1 d PD B 2
H32C H 0.4765 0.5108 0.6909 0.045 Uiso 0.443(15) 1 calc PR B 2
H32D H 0.4120 0.5629 0.6190 0.045 Uiso 0.443(15) 1 calc PR B 2
C33B C 0.5994(17) 0.5545(16) 0.6022(13) 0.048(5) Uani 0.443(15) 1 d PD B 2
H33C H 0.5850 0.5813 0.5497 0.057 Uiso 0.443(15) 1 calc PR B 2
H33D H 0.5939 0.4629 0.5972 0.057 Uiso 0.443(15) 1 calc PR B 2
C34 C 0.8322(6) 0.7122(6) 0.5514(4) 0.0413(15) Uani 1 1 d . . .
H34 H 0.8070 0.7930 0.5480 0.050 Uiso 1 1 calc R B .
C35 C 0.7633(8) 0.6271(6) 0.4812(4) 0.057(2) Uani 1 1 d . B .
H35A H 0.7995 0.6635 0.4341 0.086 Uiso 1 1 calc R . .
H35B H 0.6698 0.6204 0.4797 0.086 Uiso 1 1 calc R . .
H35C H 0.7761 0.5425 0.4844 0.086 Uiso 1 1 calc R . .
C36 C 0.9792(8) 0.7482(9) 0.5451(5) 0.073(3) Uani 1 1 d . B .
H36A H 1.0084 0.6710 0.5413 0.110 Uiso 1 1 calc R . .
H36B H 1.0227 0.8020 0.5910 0.110 Uiso 1 1 calc R . .
H36C H 1.0011 0.7947 0.4987 0.110 Uiso 1 1 calc R . .
C37A C 0.9255(14) 0.5772(13) 0.6725(7) 0.043(4) Uani 0.557(15) 1 d P B 1
H37A H 1.0077 0.6393 0.6588 0.052 Uiso 0.557(15) 1 calc PR B 1
C38A C 0.9075(17) 0.4586(14) 0.6183(7) 0.047(4) Uani 0.557(15) 1 d P B 1
H38A H 0.9724 0.4148 0.6333 0.071 Uiso 0.557(15) 1 calc PR B 1
H38B H 0.9187 0.4829 0.5650 0.071 Uiso 0.557(15) 1 calc PR B 1
H38C H 0.8196 0.4018 0.6216 0.071 Uiso 0.557(15) 1 calc PR B 1
C39A C 0.9453(13) 0.5556(14) 0.7538(9) 0.050(4) Uani 0.557(15) 1 d P B 1
H39A H 0.8695 0.4906 0.7692 0.076 Uiso 0.557(15) 1 calc PR B 1
H39B H 0.9558 0.6349 0.7856 0.076 Uiso 0.557(15) 1 calc PR B 1
H39C H 1.0238 0.5268 0.7613 0.076 Uiso 0.557(15) 1 calc PR B 1
C37B C 0.8420(16) 0.5227(14) 0.6697(8) 0.029(4) Uiso 0.443(15) 1 d P B 2
H37B H 0.796(14) 0.496(13) 0.701(8) 0.034 Uiso 0.443(15) 1 d P B 2
C38B C 0.8391(19) 0.4165(17) 0.6081(11) 0.043(5) Uiso 0.443(15) 1 d P B 2
H38D H 0.8969 0.4508 0.5676 0.064 Uiso 0.443(15) 1 calc PR B 2
H38E H 0.7498 0.3808 0.5852 0.064 Uiso 0.443(15) 1 calc PR B 2
H38F H 0.8689 0.3497 0.6320 0.064 Uiso 0.443(15) 1 calc PR B 2
C39B C 0.9829(16) 0.5801(14) 0.7114(11) 0.033(4) Uiso 0.443(15) 1 d P B 2
H39D H 1.0043 0.5171 0.7436 0.049 Uiso 0.443(15) 1 calc PR B 2
H39E H 0.9844 0.6564 0.7441 0.049 Uiso 0.443(15) 1 calc PR B 2
H39F H 1.0472 0.6024 0.6724 0.049 Uiso 0.443(15) 1 calc PR B 2
F1 F 0.3805(4) 0.0922(3) 0.7096(2) 0.0474(9) Uani 1 1 d . . .
F2 F 0.2896(4) 0.1046(4) 0.5903(2) 0.0589(11) Uani 1 1 d . . .
F3 F 0.3205(5) 0.2653(5) 0.6819(2) 0.0719(15) Uani 1 1 d . . .
F4 F 0.4936(5) 0.2271(5) 0.6284(3) 0.0868(17) Uani 1 1 d . . .
B1 B 0.3711(8) 0.1739(7) 0.6508(4) 0.0399(17) Uani 1 1 d . . .

loop_
_atom_site_aniso_label
_atom_site_aniso_U_11
_atom_site_aniso_U_22
_atom_site_aniso_U_33
_atom_site_aniso_U_23
_atom_site_aniso_U_13
_atom_site_aniso_U_12
Ru1 0.0258(2) 0.0156(2) 0.0453(3) 0.00427(18) 0.00113(19) 0.00568(17)
P1 0.0296(8) 0.0288(8) 0.0292(8) -0.0032(6) 0.0036(6) 0.0012(6)
P2 0.0575(11) 0.0291(8) 0.0535(11) 0.0117(8) 0.0216(9) 0.0224(8)
F5A 0.078(12) 0.034(4) 0.022(8) 0.000(5) -0.013(6) 0.006(6)
F5B 0.15(6) 0.041(13) 0.06(3) 0.024(15) -0.05(4) -0.03(2)
O1 0.031(2) 0.027(2) 0.031(2) 0.0070(17) 0.0054(17) -0.0033(16)
O2 0.055(3) 0.031(2) 0.047(3) 0.007(2) 0.007(2) 0.001(2)
C1A 0.051(5) 0.022(4) 0.039(5) 0.002(3) -0.003(4) 0.003(4)
C2A 0.024(5) 0.010(3) 0.050(5) -0.011(5) -0.008(4) -0.002(3)
C3A 0.048(5) 0.016(3) 0.034(4) 0.008(3) 0.013(4) -0.014(3)
C4A 0.038(7) 0.014(4) 0.037(5) -0.012(4) -0.014(4) 0.011(4)
C5A 0.034(5) 0.021(4) 0.036(5) 0.010(3) -0.005(4) -0.015(3)
C6A 0.049(6) 0.044(5) 0.058(6) 0.004(5) -0.013(5) 0.008(4)
C7A 0.041(5) 0.036(5) 0.055(6) 0.003(4) 0.006(4) 0.006(4)
C8A 0.051(5) 0.034(5) 0.036(5) 0.010(4) 0.000(4) 0.004(4)
C9A 0.047(5) 0.025(4) 0.050(6) -0.002(4) -0.004(4) 0.013(4)
C10A 0.064(6) 0.031(4) 0.032(5) -0.001(4) 0.002(4) 0.009(4)
C11 0.050(4) 0.026(3) 0.059(4) 0.005(3) -0.024(3) 0.012(3)
C12A 0.047(6) 0.022(4) 0.013(4) 0.009(4) 0.003(4) 0.011(4)
C13A 0.024(5) 0.030(5) 0.026(5) 0.001(4) 0.008(4) 0.005(4)
C13B 0.018(9) 0.030(11) 0.026(11) -0.008(9) 0.006(8) 0.010(8)
C14 0.050(4) 0.052(4) 0.033(4) 0.006(3) 0.004(3) -0.013(3)
C15 0.072(5) 0.078(6) 0.031(4) 0.018(4) -0.003(4) -0.025(4)
C16 0.055(4) 0.057(4) 0.037(4) 0.017(3) 0.007(3) -0.005(4)
C17 0.037(3) 0.031(3) 0.042(4) 0.006(3) 0.009(3) 0.006(3)
C18 0.035(3) 0.028(3) 0.033(3) 0.007(2) 0.000(3) 0.009(2)
C19 0.030(3) 0.033(3) 0.027(3) 0.003(2) 0.002(2) 0.009(2)
C20 0.042(4) 0.045(4) 0.029(3) -0.001(3) 0.002(3) -0.004(3)
C21 0.058(5) 0.090(6) 0.037(4) 0.026(4) 0.015(3) 0.038(4)
C22 0.103(7) 0.052(4) 0.026(4) 0.009(3) 0.010(4) 0.038(4)
C23 0.077(5) 0.024(3) 0.041(4) 0.003(3) -0.014(4) 0.005(3)
C24 0.046(4) 0.039(4) 0.096(7) 0.012(4) -0.020(4) 0.003(3)
C25 0.048(4) 0.029(3) 0.074(5) -0.007(3) 0.019(4) 0.004(3)
C26 0.038(3) 0.045(4) 0.044(4) 0.002(3) -0.003(3) 0.018(3)
C27 0.041(4) 0.079(6) 0.076(6) -0.007(5) -0.022(4) 0.017(4)
C28 0.097(7) 0.173(11) 0.067(6) 0.075(7) 0.035(5) 0.097(8)
C29 0.053(5) 0.075(6) 0.073(6) -0.013(5) 0.036(4) -0.006(4)
C30 0.056(5) 0.055(5) 0.069(5) 0.017(4) 0.018(4) 0.015(4)
C31 0.074(7) 0.104(8) 0.112(9) 0.016(7) 0.044(6) -0.018(6)
C32A 0.033(8) 0.032(7) 0.018(7) -0.012(5) 0.015(5) -0.007(6)
C33A 0.065(9) 0.020(5) 0.011(5) 0.003(4) -0.004(5) 0.013(5)
C32B 0.031(10) 0.038(10) 0.038(14) 0.002(9) 0.006(9) 0.000(9)
C33B 0.038(10) 0.026(9) 0.071(14) -0.016(9) 0.002(10) -0.001(7)
C34 0.050(4) 0.036(3) 0.036(3) 0.010(3) -0.008(3) 0.008(3)
C35 0.079(5) 0.036(4) 0.051(4) 0.004(3) -0.025(4) 0.012(4)
C36 0.058(5) 0.098(7) 0.045(5) -0.015(4) 0.021(4) -0.009(5)
C37A 0.046(9) 0.055(8) 0.035(7) -0.006(6) 0.001(6) 0.028(7)
C38A 0.061(10) 0.054(9) 0.039(7) 0.007(6) 0.003(7) 0.038(8)
C39A 0.038(7) 0.055(8) 0.066(10) 0.006(7) 0.004(7) 0.026(6)
F1 0.045(2) 0.040(2) 0.056(2) 0.0115(18) -0.0066(18) 0.0106(17)
F2 0.080(3) 0.047(2) 0.041(2) 0.0033(18) -0.003(2) 0.004(2)
F3 0.128(4) 0.080(3) 0.033(2) -0.004(2) -0.008(2) 0.075(3)
F4 0.078(3) 0.071(3) 0.088(4) 0.003(3) 0.036(3) -0.022(3)
B1 0.055(5) 0.034(4) 0.030(4) 0.004(3) 0.011(3) 0.010(3)

loop_
_atom_type_symbol
_atom_type_description
_atom_type_scat_dispersion_real
_atom_type_scat_dispersion_imag
_atom_type_scat_source
C C 0.0033 0.0016 'International Tables Vol C Tables 4.2.6.8 and 6.1.1.4'
H H 0.0000 0.0000 'International Tables Vol C Tables 4.2.6.8 and 6.1.1.4'
B B 0.0013 0.0007 'International Tables Vol C Tables 4.2.6.8 and 6.1.1.4'
O O 0.0106 0.0060 'International Tables Vol C Tables 4.2.6.8 and 6.1.1.4'
F F 0.0171 0.0103 'International Tables Vol C Tables 4.2.6.8 and 6.1.1.4'
P P 0.1023 0.0942 'International Tables Vol C Tables 4.2.6.8 and 6.1.1.4'
Ru Ru -1.2594 0.8363 'International Tables Vol C Tables 4.2.6.8 and 6.1.1.4'

loop_
_geom_angle_atom_site_label_1
_geom_angle_atom_site_label_2
_geom_angle_atom_site_label_3
_geom_angle
C11 Ru1 C2A 116.7(3)
C11 Ru1 C4A 132.6(4)
C2A Ru1 C4A 60.4(3)
C11 Ru1 C3A 151.1(3)
C2A Ru1 C3A 36.7(3)
C4A Ru1 C3A 36.9(4)
C11 Ru1 C5A 98.5(3)
C2A Ru1 C5A 58.5(4)
C4A Ru1 C5A 36.4(4)
C3A Ru1 C5A 60.3(3)
C11 Ru1 P1 88.4(2)
C2A Ru1 P1 154.0(2)
C4A Ru1 P1 98.3(2)
C3A Ru1 P1 117.3(3)
C5A Ru1 P1 114.1(3)
C11 Ru1 P2 90.8(2)
C2A Ru1 P2 102.7(3)
C4A Ru1 P2 136.6(4)
C3A Ru1 P2 104.7(2)
C5A Ru1 P2 161.1(3)
P1 Ru1 P2 82.40(7)
C11 Ru1 C5B 104.4(3)
C2A Ru1 C5B 43.7(4)
C4A Ru1 C5B 37.1(4)
C3A Ru1 C5B 50.4(3)
C5A Ru1 C5B 14.8(3)
P1 Ru1 C5B 127.0(3)
P2 Ru1 C5B 146.4(3)
C11 Ru1 C1A 91.9(3)
C2A Ru1 C1A 35.0(4)
C4A Ru1 C1A 58.7(3)
C3A Ru1 C1A 59.5(3)
C5A Ru1 C1A 33.7(3)
P1 Ru1 C1A 147.3(2)
P2 Ru1 C1A 130.2(2)
C5B Ru1 C1A 22.9(3)
C11 Ru1 C4B 128.0(3)
C2A Ru1 C4B 61.7(3)
C4A Ru1 C4B 4.6(4)
C3A Ru1 C4B 40.7(3)
C5A Ru1 C4B 32.5(3)
P1 Ru1 C4B 98.3(2)
P2 Ru1 C4B 141.1(2)
C5B Ru1 C4B 34.65(14)
C1A Ru1 C4B 56.9(3)
C11 Ru1 C1B 112.8(3)
C2A Ru1 C1B 9.5(4)
C4A Ru1 C1B 55.7(3)
C3A Ru1 C1B 38.9(3)
C5A Ru1 C1B 49.4(3)
P1 Ru1 C1B 153.4(2)
P2 Ru1 C1B 111.8(2)
C5B Ru1 C1B 34.63(14)
C1A Ru1 C1B 26.1(3)
C4B Ru1 C1B 56.3(2)
C32B P1 C26 106.3(8)
C32B P1 C29 94.7(7)
C26 P1 C29 105.0(4)
C32B P1 C32A 15.6(7)
C26 P1 C32A 100.8(6)
C29 P1 C32A 110.3(6)
C32B P1 Ru1 115.0(7)
C26 P1 Ru1 118.2(2)
C29 P1 Ru1 114.7(3)
C32A P1 Ru1 106.9(5)
C33A P2 C37B 79.1(7)
C33A P2 C34 111.1(4)
C37B P2 C34 111.5(5)
C33A P2 C37A 106.6(6)
C37B P2 C37A 27.7(5)
C34 P2 C37A 98.7(5)
C33A P2 C33B 23.1(6)
C37B P2 C33B 98.5(8)
C34 P2 C33B 92.4(7)
C37A P2 C33B 124.7(7)
C33A P2 Ru1 109.5(4)
C37B P2 Ru1 121.8(5)
C34 P2 Ru1 117.1(2)
C37A P2 Ru1 113.0(4)
C33B P2 Ru1 109.0(5)
C11 O1 C19 124.3(5)
C17 O2 H2 109.5
C5A C1A C2A 109.8(8)
C5A C1A C6A 128.6(9)
C2A C1A C6A 120.7(9)
C5A C1A Ru1 72.4(5)
C2A C1A Ru1 69.2(5)
C6A C1A Ru1 133.1(6)
C1A C2A C3A 109.2(8)
C1A C2A C7A 123.8(9)
C3A C2A C7A 124.4(9)
C1A C2A Ru1 75.8(5)
C3A C2A Ru1 72.5(4)
C7A C2A Ru1 133.0(7)
C2A C3A C4A 105.0(8)
C2A C3A C8A 127.4(9)
C4A C3A C8A 125.3(9)
C2A C3A Ru1 70.8(4)
C4A C3A Ru1 71.0(5)
C8A C3A Ru1 135.6(6)
C5A C4A C3A 107.4(8)
C5A C4A C9A 123.2(12)
C3A C4A C9A 126.1(9)
C5A C4A Ru1 74.0(5)
C3A C4A Ru1 72.1(6)
C9A C4A Ru1 135.5(6)
C1A C5A C4A 108.5(10)
C1A C5A C10A 127.4(8)
C4A C5A C10A 122.8(10)
C1A C5A Ru1 73.9(5)
C4A C5A Ru1 69.6(6)
C10A C5A Ru1 132.5(6)
C5B C1B C2B 108.0
C5B C1B C6B 126.0
C2B C1B C6B 126.0
C5B C1B Ru1 68.3(3)
C2B C1B Ru1 80.4(3)
C6B C1B Ru1 117.2(3)
C3B C2B C1B 108.0
C3B C2B C7B 126.0
C1B C2B C7B 126.0
C2B C3B C4B 108.0
C2B C3B C8B 126.0
C4B C3B C8B 126.0
C3B C4B C5B 108.0
C3B C4B C9B 126.0
C5B C4B C9B 126.0
C3B C4B Ru1 80.4(3)
C5B C4B Ru1 68.4(3)
C9B C4B Ru1 117.1(3)
C1B C5B C4B 108.0
C1B C5B C10B 126.0
C4B C5B C10B 126.0
C1B C5B Ru1 77.0(4)
C4B C5B Ru1 76.9(3)
C10B C5B Ru1 112.5(3)
C1B C6B H6D 109.5
C1B C6B H6E 109.5
H6D C6B H6E 109.5
C1B C6B H6F 109.5
H6D C6B H6F 109.5
H6E C6B H6F 109.5
C2B C7B H7D 109.5
C2B C7B H7E 109.5
H7D C7B H7E 109.5
C2B C7B H7F 109.5
H7D C7B H7F 109.5
H7E C7B H7F 109.5
C3B C8B H8D 109.5
C3B C8B H8E 109.5
H8D C8B H8E 109.5
C3B C8B H8F 109.5
H8D C8B H8F 109.5
H8E C8B H8F 109.5
C4B C9B H9D 109.5
C4B C9B H9E 109.5
H9D C9B H9E 109.5
C4B C9B H9F 109.5
H9D C9B H9F 109.5
H9E C9B H9F 109.5
C5B C10B H10D 109.5
C5B C10B H10E 109.5
H10D C10B H10E 109.5
C5B C10B H10F 109.5
H10D C10B H10F 109.5
H10E C10B H10F 109.5
O1 C11 C12B 109.9(8)
O1 C11 C12A 106.6(6)
C12B C11 C12A 48.2(7)
O1 C11 Ru1 124.8(4)
C12B C11 Ru1 115.7(7)
C12A C11 Ru1 126.5(5)
C13A C12A C11 109.5(6)
C13A C12A H12A 109.8
C11 C12A H12A 109.8
C13A C12A H12B 109.8
C11 C12A H12B 109.8
H12A C12A H12B 108.2
C20 C13A C14 117.7(7)
C20 C13A C12A 110.9(8)
C14 C13A C12A 101.5(7)
C20 C13A H13A 108.8
C14 C13A H13A 108.8
C12A C13A H13A 108.8
C11 C12B C13B 97.2(12)
C11 C12B H12C 112.3
C13B C12B H12C 112.3
C11 C12B H12D 112.3
C13B C12B H12D 112.3
H12C C12B H12D 109.9
C12B C13B C20 111.1(13)
C12B C13B C14 101.2(12)
C20 C13B C14 96.6(13)
C12B C13B H13B 115.2
C20 C13B H13B 115.2
C14 C13B H13B 115.2
C15 C14 C19 117.8(6)
C15 C14 C13A 124.9(7)
C19 C14 C13A 117.1(6)
C15 C14 C13B 131.2(8)
C19 C14 C13B 106.2(9)
C13A C14 C13B 26.6(6)
C16 C15 C14 121.1(7)
C16 C15 H15 119.4
C14 C15 H15 119.4
C17 C16 C15 120.0(6)
C17 C16 H16 120.0
C15 C16 H16 120.0
O2 C17 C16 117.2(6)
O2 C17 C18 122.9(6)
C16 C17 C18 119.9(6)
C19 C18 C17 119.2(6)
C19 C18 H18 120.4
C17 C18 H18 120.4
C18 C19 C14 121.8(6)
C18 C19 O1 116.0(5)
C14 C19 O1 122.1(5)
C25 C20 C21 118.0(6)
C25 C20 C13A 113.8(7)
C21 C20 C13A 128.1(7)
C25 C20 C13B 137.9(8)
C21 C20 C13B 103.4(8)
C13A C20 C13B 27.4(6)
C22 C21 C20 121.1(7)
C22 C21 H21 119.5
C20 C21 H21 119.5
C23 C22 C21 119.3(7)
C23 C22 H22 120.3
C21 C22 H22 120.3
C22 C23 F5B 139(10)
C22 C23 C24 123.1(7)
F5B C23 C24 98(10)
C22 C23 F5A 110.7(15)
F5B C23 F5A 29(8)
C24 C23 F5A 126.2(16)
C23 C24 C25 118.6(7)
C23 C24 H24 120.7
C25 C24 H24 120.7
C20 C25 C24 119.8(7)
C20 C25 H25 120.1
C24 C25 H25 120.1
C28 C26 C27 109.5(7)
C28 C26 P1 111.3(5)
C27 C26 P1 116.6(5)
C28 C26 H26 106.2
C27 C26 H26 106.2
P1 C26 H26 106.2
C26 C27 H27A 109.5
C26 C27 H27B 109.5
H27A C27 H27B 109.5
C26 C27 H27C 109.5
H27A C27 H27C 109.5
H27B C27 H27C 109.5
C26 C28 H28A 109.5
C26 C28 H28B 109.5
C26 C28 H28C 109.5
C31 C29 C30 115.4(8)
C31 C29 P1 120.4(7)
C30 C29 P1 112.9(6)
C31 C29 H29 101.3
C30 C29 H29 101.3
P1 C29 H29 101.3
C33A C32A P1 114.0(11)
C33A C32A H32A 108.7
P1 C32A H32A 108.7
C33A C32A H32B 108.7
P1 C32A H32B 108.7
H32A C32A H32B 107.6
C32A C33A P2 108.0(9)
C32A C33A H33A 110.1
P2 C33A H33A 110.1
C32A C33A H33B 110.1
P2 C33A H33B 110.1
H33A C33A H33B 108.4
C33B C32B P1 109.8(15)
C33B C32B H32C 109.7
P1 C32B H32C 109.7
C33B C32B H32D 109.7
P1 C32B H32D 109.7
H32C C32B H32D 108.2
C32B C33B P2 112.3(14)
C32B C33B H33C 109.1
P2 C33B H33C 109.1
C32B C33B H33D 109.1
P2 C33B H33D 109.1
H33C C33B H33D 107.9
C35 C34 C36 110.1(6)
C35 C34 P2 115.6(5)
C36 C34 P2 113.3(5)
C35 C34 H34 105.6
C36 C34 H34 105.6
P2 C34 H34 105.6
C34 C35 H35A 109.5
C34 C35 H35B 109.5
H35A C35 H35B 109.5
C34 C35 H35C 109.5
H35A C35 H35C 109.5
H35B C35 H35C 109.5
C34 C36 H36A 109.5
C34 C36 H36B 109.5
H36A C36 H36B 109.5
C34 C36 H36C 109.5
H36A C36 H36C 109.5
H36B C36 H36C 109.5
C39A C37A C38A 113.3(11)
C39A C37A P2 115.6(9)
C38A C37A P2 108.4(9)
C39A C37A H37A 106.3
C38A C37A H37A 106.3
P2 C37A H37A 106.3
C38B C37B C39B 111.9(13)
C38B C37B P2 121.1(11)
C39B C37B P2 106.9(10)
C38B C37B H37B 109(10)
C39B C37B H37B 107(10)
P2 C37B H37B 99(10)
C37B C38B H38D 109.5
C37B C38B H38E 109.5
H38D C38B H38E 109.5
C37B C38B H38F 109.5
H38D C38B H38F 109.5
H38E C38B H38F 109.5
C37B C39B H39D 109.5
C37B C39B H39E 109.5
H39D C39B H39E 109.5
C37B C39B H39F 109.5
H39D C39B H39F 109.5
H39E C39B H39F 109.5
F4 B1 F3 110.3(6)
F4 B1 F2 111.7(6)
F3 B1 F2 110.4(6)
F4 B1 F1 108.1(6)
F3 B1 F1 107.2(5)
F2 B1 F1 108.9(5)

loop_
_geom_bond_atom_site_label_1
_geom_bond_atom_site_label_2
_geom_bond_distance
Ru1 C11 1.911(6)
Ru1 C2A 2.253(8)
Ru1 C4A 2.261(11)
Ru1 C3A 2.274(7)
Ru1 C5A 2.319(8)
Ru1 P1 2.3217(17)
Ru1 P2 2.324(2)
Ru1 C5B 2.322(10)
Ru1 C1A 2.337(8)
Ru1 C4B 2.433(10)
Ru1 C1B 2.435(11)
P1 C32B 1.81(3)
P1 C26 1.842(6)
P1 C29 1.871(8)
P1 C32A 1.882(19)
P2 C33A 1.721(13)
P2 C37B 1.787(13)
P2 C34 1.865(7)
P2 C37A 1.988(12)
P2 C33B 2.043(17)
F5A C23 1.43(2)
F5B C23 1.33(4)
O1 C11 1.358(7)
O1 C19 1.390(7)
O2 C17 1.362(7)
O2 H2 0.8400
C1A C5A 1.349(13)
C1A C2A 1.381(14)
C1A C6A 1.539(12)
C2A C3A 1.426(13)
C2A C7A 1.525(12)
C3A C4A 1.435(16)
C3A C8A 1.509(11)
C4A C5A 1.430(13)
C4A C9A 1.521(12)
C5A C10A 1.544(13)
C6A H6A 0.9800
C6A H6B 0.9800
C6A H6C 0.9800
C7A H7A 0.9800
C7A H7B 0.9800
C7A H7C 0.9800
C8A H8A 0.9800
C8A H8B 0.9800
C8A H8C 0.9800
C9A H9A 0.9800
C9A H9B 0.9800
C9A H9C 0.9800
C10A H10A 0.9800
C10A H10B 0.9800
C10A H10C 0.9800
C1B C5B 1.4200
C1B C2B 1.4200
C1B C6B 1.5095
C2B C3B 1.4200
C2B C7B 1.5095
C3B C4B 1.4200
C3B C8B 1.5095
C4B C5B 1.4200
C4B C9B 1.5095
C5B C10B 1.5095
C6B H6D 0.9800
C6B H6E 0.9800
C6B H6F 0.9800
C7B H7D 0.9800
C7B H7E 0.9800
C7B H7F 0.9800
C8B H8D 0.9800
C8B H8E 0.9800
C8B H8F 0.9800
C9B H9D 0.9800
C9B H9E 0.9800
C9B H9F 0.9800
C10B H10D 0.9800
C10B H10E 0.9800
C10B H10F 0.9800
C11 C12B 1.515(14)
C11 C12A 1.575(10)
C12A C13A 1.540(11)
C12A H12A 0.9900
C12A H12B 0.9900
C13A C20 1.492(11)
C13A C14 1.493(11)
C13A H13A 1.0000
C12B C13B 1.527(16)
C12B H12C 0.9900
C12B H12D 0.9900
C13B C20 1.69(2)
C13B C14 1.73(2)
C13B H13B 1.0000
C14 C15 1.382(10)
C14 C19 1.387(9)
C15 C16 1.379(10)
C15 H15 0.9500
C16 C17 1.377(9)
C16 H16 0.9500
C17 C18 1.387(8)
C18 C19 1.373(8)
C18 H18 0.9500
C20 C25 1.376(10)
C20 C21 1.382(10)
C21 C22 1.361(10)
C21 H21 0.9500
C22 C23 1.324(11)
C22 H22 0.9500
C23 C24 1.334(12)
C24 C25 1.398(11)
C24 H24 0.9500
C25 H25 0.9500
C26 C28 1.501(10)
C26 C27 1.527(9)
C26 H26 1.0000
C27 H27A 0.9800
C27 H27B 0.9800
C27 H27C 0.9800
C28 H28A 0.9800
C28 H28B 0.9800
C28 H28C 0.9800
C29 C31 1.448(12)
C29 C30 1.461(11)
C29 H29 1.0000
C30 H30A 0.9800
C30 H30B 0.9800
C30 H30C 0.9800
C31 H31A 0.9800
C31 H31B 0.9800
C31 H31C 0.9800
C32A C33A 1.527(16)
C32A H32A 0.9900
C32A H32B 0.9900
C33A H33A 0.9900
C33A H33B 0.9900
C32B C33B 1.506(17)
C32B H32C 0.9900
C32B H32D 0.9900
C33B H33C 0.9900
C33B H33D 0.9900
C34 C35 1.518(9)
C34 C36 1.521(10)
C34 H34 1.0000
C35 H35A 0.9800
C35 H35B 0.9800
C35 H35C 0.9800
C36 H36A 0.9800
C36 H36B 0.9800
C36 H36C 0.9800
C37A C39A 1.46(2)
C37A C38A 1.525(18)
C37A H37A 1.0000
C38A H38A 0.9800
C38A H38B 0.9800
C38A H38C 0.9800
C39A H39A 0.9800
C39A H39B 0.9800
C39A H39C 0.9800
C37B C38B 1.53(2)
C37B C39B 1.58(2)
C37B H37B 0.77(15)
C38B H38D 0.9800
C38B H38E 0.9800
C38B H38F 0.9800
C39B H39D 0.9800
C39B H39E 0.9800
C39B H39F 0.9800
F1 B1 1.414(8)
F2 B1 1.376(9)
F3 B1 1.363(8)
F4 B1 1.364(9)

loop_
_geom_torsion_atom_site_label_1
_geom_torsion_atom_site_label_2
_geom_torsion_atom_site_label_3
_geom_torsion_atom_site_label_4
_geom_torsion
C11 Ru1 P1 C32B -67.7(8)
C2A Ru1 P1 C32B 126.7(11)
C4A Ru1 P1 C32B 159.5(8)
C3A Ru1 P1 C32B 126.0(8)
C5A Ru1 P1 C32B -166.3(8)
P2 Ru1 P1 C32B 23.4(8)
C5B Ru1 P1 C32B -174.6(8)
C1A Ru1 P1 C32B -158.7(9)
C4B Ru1 P1 C32B 164.1(8)
C1B Ru1 P1 C32B 148.2(9)
C11 Ru1 P1 C26 165.3(3)
C2A Ru1 P1 C26 -0.3(8)
C4A Ru1 P1 C26 32.5(4)
C3A Ru1 P1 C26 -1.0(4)
C5A Ru1 P1 C26 66.7(3)
P2 Ru1 P1 C26 -103.7(3)
C5B Ru1 P1 C26 58.4(4)
C1A Ru1 P1 C26 74.3(5)
C4B Ru1 P1 C26 37.1(4)
C1B Ru1 P1 C26 21.2(6)
C11 Ru1 P1 C29 40.6(4)
C2A Ru1 P1 C29 -125.1(8)
C4A Ru1 P1 C29 -92.3(5)
C3A Ru1 P1 C29 -125.7(4)
C5A Ru1 P1 C29 -58.0(4)
P2 Ru1 P1 C29 131.6(3)
C5B Ru1 P1 C29 -66.3(4)
C1A Ru1 P1 C29 -50.5(5)
C4B Ru1 P1 C29 -87.7(4)
C1B Ru1 P1 C29 -103.6(6)
C11 Ru1 P1 C32A -82.0(6)
C2A Ru1 P1 C32A 112.4(9)
C4A Ru1 P1 C32A 145.1(6)
C3A Ru1 P1 C32A 111.7(6)
C5A Ru1 P1 C32A 179.4(6)
P2 Ru1 P1 C32A 9.0(5)
C5B Ru1 P1 C32A 171.1(6)
C1A Ru1 P1 C32A -173.1(6)
C4B Ru1 P1 C32A 149.8(6)
C1B Ru1 P1 C32A 133.8(8)
C11 Ru1 P2 C33A 57.8(5)
C2A Ru1 P2 C33A 175.5(5)
C4A Ru1 P2 C33A -124.5(5)
C3A Ru1 P2 C33A -146.8(5)
C5A Ru1 P2 C33A 177.6(7)
P1 Ru1 P2 C33A -30.5(4)
C5B Ru1 P2 C33A 175.9(6)
C1A Ru1 P2 C33A 151.0(5)
C4B Ru1 P2 C33A -124.2(6)
C1B Ru1 P2 C33A 172.8(5)
C11 Ru1 P2 C37B -31.2(7)
C2A Ru1 P2 C37B 86.4(7)
C4A Ru1 P2 C37B 146.5(7)
C3A Ru1 P2 C37B 124.2(7)
C5A Ru1 P2 C37B 88.6(9)
P1 Ru1 P2 C37B -119.5(7)
C5B Ru1 P2 C37B 86.9(8)
C1A Ru1 P2 C37B 62.0(7)
C4B Ru1 P2 C37B 146.7(7)
C1B Ru1 P2 C37B 83.8(7)
C11 Ru1 P2 C34 -174.6(3)
C2A Ru1 P2 C34 -57.0(3)
C4A Ru1 P2 C34 3.1(4)
C3A Ru1 P2 C34 -19.2(4)
C5A Ru1 P2 C34 -54.8(7)
P1 Ru1 P2 C34 97.1(2)
C5B Ru1 P2 C34 -56.6(5)
C1A Ru1 P2 C34 -81.4(4)
C4B Ru1 P2 C34 3.3(4)
C1B Ru1 P2 C34 -59.6(3)
C11 Ru1 P2 C37A -60.9(5)
C2A Ru1 P2 C37A 56.7(5)
C4A Ru1 P2 C37A 116.7(6)
C3A Ru1 P2 C37A 94.5(6)
C5A Ru1 P2 C37A 58.9(8)
P1 Ru1 P2 C37A -149.2(5)
C5B Ru1 P2 C37A 57.1(7)
C1A Ru1 P2 C37A 32.2(6)
C4B Ru1 P2 C37A 117.0(6)
C1B Ru1 P2 C37A 54.1(5)
C11 Ru1 P2 C33B 82.3(8)
C2A Ru1 P2 C33B -160.1(8)
C4A Ru1 P2 C33B -100.0(8)
C3A Ru1 P2 C33B -122.3(8)
C5A Ru1 P2 C33B -157.9(9)
P1 Ru1 P2 C33B -6.0(7)
C5B Ru1 P2 C33B -159.6(8)
C1A Ru1 P2 C33B 175.5(8)
C4B Ru1 P2 C33B -99.8(8)
C1B Ru1 P2 C33B -162.7(8)
C11 Ru1 C1A C5A -102.5(5)
C2A Ru1 C1A C5A 120.0(8)
C4A Ru1 C1A C5A 38.0(6)
C3A Ru1 C1A C5A 81.3(6)
P1 Ru1 C1A C5A -12.5(7)
P2 Ru1 C1A C5A 164.8(4)
C5B Ru1 C1A C5A 21.7(7)
C4B Ru1 C1A C5A 33.1(5)
C1B Ru1 C1A C5A 113.1(8)
C11 Ru1 C1A C2A 137.5(5)
C4A Ru1 C1A C2A -81.9(6)
C3A Ru1 C1A C2A -38.7(5)
C5A Ru1 C1A C2A -120.0(8)
P1 Ru1 C1A C2A -132.5(5)
P2 Ru1 C1A C2A 44.9(6)
C5B Ru1 C1A C2A -98.3(9)
C4B Ru1 C1A C2A -86.9(6)
C1B Ru1 C1A C2A -6.8(7)
C11 Ru1 C1A C6A 24.4(9)
C2A Ru1 C1A C6A -113.1(11)
C4A Ru1 C1A C6A 164.9(11)
C3A Ru1 C1A C6A -151.8(11)
C5A Ru1 C1A C6A 126.9(12)
P1 Ru1 C1A C6A 114.4(9)
P2 Ru1 C1A C6A -68.3(10)
C5B Ru1 C1A C6A 148.6(15)
C4B Ru1 C1A C6A 160.0(11)
C1B Ru1 C1A C6A -120.0(13)
C5A C1A C2A C3A 4.0(10)
C6A C1A C2A C3A -166.0(7)
Ru1 C1A C2A C3A 65.3(6)
C5A C1A C2A C7A 166.0(8)
C6A C1A C2A C7A -4.0(13)
Ru1 C1A C2A C7A -132.6(9)
C5A C1A C2A Ru1 -61.3(6)
C6A C1A C2A Ru1 128.6(7)
C11 Ru1 C2A C1A -49.1(6)
C4A Ru1 C2A C1A 76.8(6)
C3A Ru1 C2A C1A 115.8(8)
C5A Ru1 C2A C1A 34.3(5)
P1 Ru1 C2A C1A 114.8(7)
P2 Ru1 C2A C1A -146.5(5)
C5B Ru1 C2A C1A 33.8(5)
C4B Ru1 C2A C1A 71.7(6)
C1B Ru1 C2A C1A 18.6(18)
C11 Ru1 C2A C3A -164.9(5)
C4A Ru1 C2A C3A -39.0(6)
C5A Ru1 C2A C3A -81.5(6)
P1 Ru1 C2A C3A -1.0(12)
P2 Ru1 C2A C3A 97.7(6)
C5B Ru1 C2A C3A -82.0(7)
C1A Ru1 C2A C3A -115.8(8)
C4B Ru1 C2A C3A -44.0(6)
C1B Ru1 C2A C3A -97(2)
C11 Ru1 C2A C7A 74.2(11)
C4A Ru1 C2A C7A -160.0(12)
C3A Ru1 C2A C7A -121.0(14)
C5A Ru1 C2A C7A 157.6(11)
P1 Ru1 C2A C7A -121.9(7)
P2 Ru1 C2A C7A -23.3(10)
C5B Ru1 C2A C7A 157.1(12)
C1A Ru1 C2A C7A 123.3(11)
C4B Ru1 C2A C7A -165.0(11)
C1B Ru1 C2A C7A 142(3)
C1A C2A C3A C4A -4.3(10)
C7A C2A C3A C4A -166.1(9)
Ru1 C2A C3A C4A 63.3(6)
C1A C2A C3A C8A 159.1(8)
C7A C2A C3A C8A -2.8(15)
Ru1 C2A C3A C8A -133.4(8)
C1A C2A C3A Ru1 -67.5(6)
C7A C2A C3A Ru1 130.6(10)
C11 Ru1 C3A C2A 28.9(11)
C4A Ru1 C3A C2A 114.2(8)
C5A Ru1 C3A C2A 75.9(7)
P1 Ru1 C3A C2A 179.5(6)
P2 Ru1 C3A C2A -91.6(6)
C5B Ru1 C3A C2A 62.6(7)
C1A Ru1 C3A C2A 36.8(6)
C4B Ru1 C3A C2A 110.1(8)
C1B Ru1 C3A C2A 15.1(7)
C11 Ru1 C3A C4A -85.3(9)
C2A Ru1 C3A C4A -114.2(8)
C5A Ru1 C3A C4A -38.3(5)
P1 Ru1 C3A C4A 65.3(5)
P2 Ru1 C3A C4A 154.3(5)
C5B Ru1 C3A C4A -51.6(6)
C1A Ru1 C3A C4A -77.4(6)
C4B Ru1 C3A C4A -4.1(6)
C1B Ru1 C3A C4A -99.1(7)
C11 Ru1 C3A C8A 153.2(8)
C2A Ru1 C3A C8A 124.4(13)
C4A Ru1 C3A C8A -121.4(13)
C5A Ru1 C3A C8A -159.7(12)
P1 Ru1 C3A C8A -56.1(11)
P2 Ru1 C3A C8A 32.8(10)
C5B Ru1 C3A C8A -173.0(12)
C1A Ru1 C3A C8A 161.2(12)
C4B Ru1 C3A C8A -125.5(12)
C1B Ru1 C3A C8A 139.5(12)
C2A C3A C4A C5A 3.0(10)
C8A C3A C4A C5A -160.8(8)
Ru1 C3A C4A C5A 66.1(6)
C2A C3A C4A C9A 163.1(9)
C8A C3A C4A C9A -0.7(15)
Ru1 C3A C4A C9A -133.8(10)
C2A C3A C4A Ru1 -63.2(6)
C8A C3A C4A Ru1 133.0(8)
C11 Ru1 C4A C5A 24.4(7)
C2A Ru1 C4A C5A -76.0(6)
C3A Ru1 C4A C5A -114.8(8)
P1 Ru1 C4A C5A 119.9(6)
P2 Ru1 C4A C5A -152.4(5)
C5B Ru1 C4A C5A -24.8(6)
C1A Ru1 C4A C5A -35.2(5)
C4B Ru1 C4A C5A 30(4)
C1B Ru1 C4A C5A -66.2(6)
C11 Ru1 C4A C3A 139.2(6)
C2A Ru1 C4A C3A 38.8(6)
C5A Ru1 C4A C3A 114.8(8)
P1 Ru1 C4A C3A -125.3(5)
P2 Ru1 C4A C3A -37.6(6)
C5B Ru1 C4A C3A 90.0(8)
C1A Ru1 C4A C3A 79.6(6)
C4B Ru1 C4A C3A 144(5)
C1B Ru1 C4A C3A 48.6(5)
C11 Ru1 C4A C9A -97.1(12)
C2A Ru1 C4A C9A 162.6(14)
C3A Ru1 C4A C9A 123.7(15)
C5A Ru1 C4A C9A -121.5(16)
P1 Ru1 C4A C9A -1.6(13)
P2 Ru1 C4A C9A 86.1(13)
C5B Ru1 C4A C9A -146.2(17)
C1A Ru1 C4A C9A -156.7(14)
C4B Ru1 C4A C9A -92(5)
C1B Ru1 C4A C9A 172.3(15)
C2A C1A C5A C4A -2.0(10)
C6A C1A C5A C4A 167.0(8)
Ru1 C1A C5A C4A -61.4(6)
C2A C1A C5A C10A -168.9(8)
C6A C1A C5A C10A 0.1(14)
Ru1 C1A C5A C10A 131.7(8)
C2A C1A C5A Ru1 59.4(6)
C6A C1A C5A Ru1 -131.6(9)
C3A C4A C5A C1A -0.7(10)
C9A C4A C5A C1A -161.5(8)
Ru1 C4A C5A C1A 64.1(6)
C3A C4A C5A C10A 166.9(7)
C9A C4A C5A C10A 6.1(13)
Ru1 C4A C5A C10A -128.2(8)
C3A C4A C5A Ru1 -64.8(7)
C9A C4A C5A Ru1 134.3(8)
C11 Ru1 C5A C1A 80.6(5)
C2A Ru1 C5A C1A -35.6(5)
C4A Ru1 C5A C1A -117.3(8)
C3A Ru1 C5A C1A -78.5(6)
P1 Ru1 C5A C1A 172.7(4)
P2 Ru1 C5A C1A -38.1(9)
C5B Ru1 C5A C1A -34.3(12)
C4B Ru1 C5A C1A -121.5(8)
C1B Ru1 C5A C1A -32.2(5)
C11 Ru1 C5A C4A -162.1(6)
C2A Ru1 C5A C4A 81.7(6)
C3A Ru1 C5A C4A 38.8(6)
P1 Ru1 C5A C4A -70.0(6)
P2 Ru1 C5A C4A 79.2(9)
C5B Ru1 C5A C4A 83.0(13)
C1A Ru1 C5A C4A 117.3(8)
C4B Ru1 C5A C4A -4.2(7)
C1B Ru1 C5A C4A 85.1(7)
C11 Ru1 C5A C10A -45.8(8)
C2A Ru1 C5A C10A -162.0(9)
C4A Ru1 C5A C10A 116.3(11)
C3A Ru1 C5A C10A 155.1(9)
P1 Ru1 C5A C10A 46.3(8)
P2 Ru1 C5A C10A -164.5(5)
C5B Ru1 C5A C10A -160.7(18)
C1A Ru1 C5A C10A -126.4(10)
C4B Ru1 C5A C10A 112.1(11)
C1B Ru1 C5A C10A -158.6(10)
C11 Ru1 C1B C5B -82.3(3)
C2A Ru1 C1B C5B 161(2)
C4A Ru1 C1B C5B 44.7(5)
C3A Ru1 C1B C5B 90.5(5)
C5A Ru1 C1B C5B -0.9(4)
P1 Ru1 C1B C5B 58.3(6)
P2 Ru1 C1B C5B 177.0(3)
C1A Ru1 C1B C5B -43.2(7)
C4B Ru1 C1B C5B 39.22(12)
C11 Ru1 C1B C2B 163.8(3)
C2A Ru1 C1B C2B 47(2)
C4A Ru1 C1B C2B -69.2(5)
C3A Ru1 C1B C2B -23.4(5)
C5A Ru1 C1B C2B -114.8(4)
P1 Ru1 C1B C2B -55.6(6)
P2 Ru1 C1B C2B 63.2(2)
C5B Ru1 C1B C2B -113.88(15)
C1A Ru1 C1B C2B -157.0(7)
C4B Ru1 C1B C2B -74.65(17)
C11 Ru1 C1B C6B 38.1(3)
C2A Ru1 C1B C6B -78(2)
C4A Ru1 C1B C6B 165.2(5)
C3A Ru1 C1B C6B -149.0(5)
C5A Ru1 C1B C6B 119.5(4)
P1 Ru1 C1B C6B 178.7(5)
P2 Ru1 C1B C6B -62.5(2)
C5B Ru1 C1B C6B 120.46(15)
C1A Ru1 C1B C6B 77.3(7)
C4B Ru1 C1B C6B 159.68(6)
C5B C1B C2B C3B 0.0
C6B C1B C2B C3B 180.0
Ru1 C1B C2B C3B 63.3(3)
C5B C1B C2B C7B 180.0
C6B C1B C2B C7B 0.0
Ru1 C1B C2B C7B -116.7(3)
C1B C2B C3B C4B 0.0
C7B C2B C3B C4B 180.0
C1B C2B C3B C8B 180.0
C7B C2B C3B C8B 0.0
C2B C3B C4B C5B 0.0
C8B C3B C4B C5B 180.0
C2B C3B C4B C9B 180.0
C8B C3B C4B C9B 0.0
C2B C3B C4B Ru1 -63.4(3)
C8B C3B C4B Ru1 116.6(3)
C11 Ru1 C4B C3B 168.6(4)
C2A Ru1 C4B C3B 65.5(4)
C4A Ru1 C4B C3B -7(4)
C3A Ru1 C4B C3B 25.9(5)
C5A Ru1 C4B C3B 140.4(6)
P1 Ru1 C4B C3B -96.9(2)
P2 Ru1 C4B C3B -8.8(4)
C5B Ru1 C4B C3B 113.83(16)
C1A Ru1 C4B C3B 106.0(4)
C1B Ru1 C4B C3B 74.64(17)
C11 Ru1 C4B C5B 54.8(4)
C2A Ru1 C4B C5B -48.3(4)
C4A Ru1 C4B C5B -120(4)
C3A Ru1 C4B C5B -87.9(5)
C5A Ru1 C4B C5B 26.6(6)
P1 Ru1 C4B C5B 149.3(2)
P2 Ru1 C4B C5B -122.6(4)
C1A Ru1 C4B C5B -7.8(4)
C1B Ru1 C4B C5B -39.19(11)
C11 Ru1 C4B C9B -65.7(4)
C2A Ru1 C4B C9B -168.8(4)
C4A Ru1 C4B C9B 119(4)
C3A Ru1 C4B C9B 151.6(5)
C5A Ru1 C4B C9B -93.9(6)
P1 Ru1 C4B C9B 28.8(2)
P2 Ru1 C4B C9B 116.9(4)
C5B Ru1 C4B C9B -120.51(15)
C1A Ru1 C4B C9B -128.3(4)
C1B Ru1 C4B C9B -159.70(6)
C2B C1B C5B C4B 0.0
C6B C1B C5B C4B 180.0
Ru1 C1B C5B C4B -71.4(3)
C2B C1B C5B C10B 180.0
C6B C1B C5B C10B 0.0
Ru1 C1B C5B C10B 108.6(3)
C2B C1B C5B Ru1 71.4(3)
C6B C1B C5B Ru1 -108.6(3)
C3B C4B C5B C1B 0.0
C9B C4B C5B C1B 180.0
Ru1 C4B C5B C1B 71.5(4)
C3B C4B C5B C10B 180.0
C9B C4B C5B C10B 0.0
Ru1 C4B C5B C10B -108.5(4)
C3B C4B C5B Ru1 -71.5(4)
C9B C4B C5B Ru1 108.5(4)
C11 Ru1 C5B C1B 109.4(3)
C2A Ru1 C5B C1B -4.4(5)
C4A Ru1 C5B C1B -105.7(7)
C3A Ru1 C5B C1B -54.6(4)
C5A Ru1 C5B C1B 177.2(13)
P1 Ru1 C5B C1B -151.5(3)
P2 Ru1 C5B C1B -5.0(4)
C1A Ru1 C5B C1B 50.8(8)
C4B Ru1 C5B C1B -112.26(13)
C11 Ru1 C5B C4B -138.4(3)
C2A Ru1 C5B C4B 107.9(5)
C4A Ru1 C5B C4B 6.5(7)
C3A Ru1 C5B C4B 57.7(4)
C5A Ru1 C5B C4B -70.5(13)
P1 Ru1 C5B C4B -39.3(3)
P2 Ru1 C5B C4B 107.3(5)
C1A Ru1 C5B C4B 163.0(8)
C1B Ru1 C5B C4B 112.26(13)
C11 Ru1 C5B C10B -14.5(3)
C2A Ru1 C5B C10B -128.3(5)
C4A Ru1 C5B C10B 130.4(7)
C3A Ru1 C5B C10B -178.4(4)
C5A Ru1 C5B C10B 53.3(13)
P1 Ru1 C5B C10B 84.6(3)
P2 Ru1 C5B C10B -128.9(4)
C1A Ru1 C5B C10B -73.1(8)
C4B Ru1 C5B C10B 123.85(12)
C1B Ru1 C5B C10B -123.89(12)
C19 O1 C11 C12B 34.4(10)
C19 O1 C11 C12A -16.4(8)
C19 O1 C11 Ru1 178.9(4)
C2A Ru1 C11 O1 -141.3(6)
C4A Ru1 C11 O1 145.5(5)
C3A Ru1 C11 O1 -160.2(6)
C5A Ru1 C11 O1 159.8(6)
P1 Ru1 C11 O1 45.6(6)
P2 Ru1 C11 O1 -36.7(6)
C5B Ru1 C11 O1 173.6(6)
C1A Ru1 C11 O1 -167.0(6)
C4B Ru1 C11 O1 144.9(5)
C1B Ru1 C11 O1 -150.9(6)
C2A Ru1 C11 C12B 1.4(10)
C4A Ru1 C11 C12B -71.8(9)
C3A Ru1 C11 C12B -17.5(12)
C5A Ru1 C11 C12B -57.5(9)
P1 Ru1 C11 C12B -171.6(8)
P2 Ru1 C11 C12B 106.0(8)
C5B Ru1 C11 C12B -43.7(9)
C1A Ru1 C11 C12B -24.3(9)
C4B Ru1 C11 C12B -72.4(9)
C1B Ru1 C11 C12B -8.2(9)
C2A Ru1 C11 C12A 57.1(8)
C4A Ru1 C11 C12A -16.1(8)
C3A Ru1 C11 C12A 38.2(11)
C5A Ru1 C11 C12A -1.8(7)
P1 Ru1 C11 C12A -115.9(6)
P2 Ru1 C11 C12A 161.7(6)
C5B Ru1 C11 C12A 12.0(7)
C1A Ru1 C11 C12A 31.4(7)
C4B Ru1 C11 C12A -16.7(8)
C1B Ru1 C11 C12A 47.5(7)
O1 C11 C12A C13A 57.6(8)
C12B C11 C12A C13A -44.5(10)
Ru1 C11 C12A C13A -138.0(6)
C11 C12A C13A C20 164.8(6)
C11 C12A C13A C14 -69.5(8)
O1 C11 C12B C13B -69.8(13)
C12A C11 C12B C13B 25.1(9)
Ru1 C11 C12B C13B 142.2(11)
C11 C12B C13B C20 -179.1(12)
C11 C12B C13B C14 79.2(14)
C20 C13A C14 C15 -21.0(15)
C12A C13A C14 C15 -142.1(9)
C20 C13A C14 C19 163.9(8)
C12A C13A C14 C19 42.8(10)
C20 C13A C14 C13B 92.7(19)
C12A C13A C14 C13B -28.4(14)
C12B C13B C14 C15 148.3(11)
C20 C13B C14 C15 35.2(15)
C12B C13B C14 C19 -57.4(14)
C20 C13B C14 C19 -170.6(7)
C12B C13B C14 C13A 61.3(14)
C20 C13B C14 C13A -51.9(15)
C19 C14 C15 C16 2.8(13)
C13A C14 C15 C16 -172.3(9)
C13B C14 C15 C16 154.6(12)
C14 C15 C16 C17 -0.4(14)
C15 C16 C17 O2 179.6(7)
C15 C16 C17 C18 -0.7(12)
O2 C17 C18 C19 179.1(6)
C16 C17 C18 C19 -0.6(10)
C17 C18 C19 C14 3.1(9)
C17 C18 C19 O1 -179.8(5)
C15 C14 C19 C18 -4.1(11)
C13A C14 C19 C18 171.4(7)
C13B C14 C19 C18 -162.5(8)
C15 C14 C19 O1 179.0(7)
C13A C14 C19 O1 -5.6(11)
C13B C14 C19 O1 20.6(10)
C11 O1 C19 C18 173.1(6)
C11 O1 C19 C14 -9.9(9)
C14 C13A C20 C25 109.4(9)
C12A C13A C20 C25 -134.4(7)
C14 C13A C20 C21 -65.6(13)
C12A C13A C20 C21 50.5(11)
C14 C13A C20 C13B -94.9(18)
C12A C13A C20 C13B 21.3(14)
C12B C13B C20 C25 -21(2)
C14 C13B C20 C25 84.1(12)
C12B C13B C20 C21 148.5(14)
C14 C13B C20 C21 -106.7(9)
C12B C13B C20 C13A -54.8(15)
C14 C13B C20 C13A 50.0(14)
C25 C20 C21 C22 -0.5(11)
C13A C20 C21 C22 174.3(8)
C13B C20 C21 C22 -172.3(9)
C20 C21 C22 C23 -1.6(12)
C21 C22 C23 F5B -178.7(18)
C21 C22 C23 C24 3.3(12)
C21 C22 C23 F5A -177.2(11)
C22 C23 C24 C25 -2.9(11)
F5B C23 C24 C25 178.4(13)
F5A C23 C24 C25 177.8(12)
C21 C20 C25 C24 0.9(10)
C13A C20 C25 C24 -174.6(7)
C13B C20 C25 C24 169.0(12)
C23 C24 C25 C20 0.7(10)
C32B P1 C26 C28 -75.9(9)
C29 P1 C26 C28 -175.4(7)
C32A P1 C26 C28 -60.8(8)
Ru1 P1 C26 C28 55.2(7)
C32B P1 C26 C27 50.7(9)
C29 P1 C26 C27 -48.9(6)
C32A P1 C26 C27 65.8(7)
Ru1 P1 C26 C27 -178.2(5)
C32B P1 C29 C31 -20.4(12)
C26 P1 C29 C31 87.9(10)
C32A P1 C29 C31 -19.9(12)
Ru1 P1 C29 C31 -140.7(9)
C32B P1 C29 C30 -162.3(10)
C26 P1 C29 C30 -54.0(8)
C32A P1 C29 C30 -161.8(8)
Ru1 P1 C29 C30 77.4(8)
C32B P1 C32A C33A -107(5)
C26 P1 C32A C33A 140.4(10)
C29 P1 C32A C33A -109.0(10)
Ru1 P1 C32A C33A 16.3(12)
P1 C32A C33A P2 -40.9(13)
C37B P2 C33A C32A 168.1(11)
C34 P2 C33A C32A -82.8(10)
C37A P2 C33A C32A 170.7(10)
C33B P2 C33A C32A -44.8(16)
Ru1 P2 C33A C32A 48.0(10)
C26 P1 C32B C33B 94.0(18)
C29 P1 C32B C33B -158.8(18)
C32A P1 C32B C33B 23(3)
Ru1 P1 C32B C33B -39(2)
P1 C32B C33B P2 32(2)
C33A P2 C33B C32B 81(3)
C37B P2 C33B C32B 113.6(18)
C34 P2 C33B C32B -134.2(18)
C37A P2 C33B C32B 123.5(16)
Ru1 P2 C33B C32B -14(2)
C33A P2 C34 C35 -13.5(7)
C37B P2 C34 C35 72.7(8)
C37A P2 C34 C35 98.2(7)
C33B P2 C34 C35 -27.5(8)
Ru1 P2 C34 C35 -140.3(5)
C33A P2 C34 C36 -142.0(7)
C37B P2 C34 C36 -55.8(8)
C37A P2 C34 C36 -30.3(7)
C33B P2 C34 C36 -156.0(8)
Ru1 P2 C34 C36 91.2(6)
C33A P2 C37A C39A -83.4(12)
C37B P2 C37A C39A -78.0(16)
C34 P2 C37A C39A 161.4(11)
C33B P2 C37A C39A -99.5(14)
Ru1 P2 C37A C39A 37.0(13)
C33A P2 C37A C38A 45.1(10)
C37B P2 C37A C38A 50.4(13)
C34 P2 C37A C38A -70.1(10)
C33B P2 C37A C38A 29.0(13)
Ru1 P2 C37A C38A 165.5(8)
C33A P2 C37B C38B 66.4(13)
C34 P2 C37B C38B -42.0(15)
C37A P2 C37B C38B -108(2)
C33B P2 C37B C38B 54.0(15)
Ru1 P2 C37B C38B 172.8(11)
C33A P2 C37B C39B -163.9(12)
C34 P2 C37B C39B 87.6(10)
C37A P2 C37B C39B 21.4(11)
C33B P2 C37B C39B -176.3(12)
Ru1 P2 C37B C39B -57.6(12)
